data_1558274
loop_
_publ_author_name
'Turley, Andrew'
'Danos, Andrew'
'Prlj, Antonio'
'Monkman, Andrew P.'
'Curchod, Basile'
'McGonigal, Paul R.'
'Etherington, Marc Kenneth'

_publ_section_title
;
 Modulation of Charge Transfer by N-Alkylation to Control
 Photoluminescence Energy and Quantum Yield
;
_journal_name_full 'Chemical Science'
_journal_paper_doi 10.1039/D0SC02460K
_journal_year 2020
_chemical_absolute_configuration ad
_chemical_formula_moiety 'B F4, C21 H27 N2 O2, 0.5(H2 O)'
_chemical_formula_sum 'C21 H28 B F4 N2 O2.5'
_chemical_formula_weight 435.26
_space_group_crystal_system monoclinic
_space_group_IT_number 4
_space_group_name_Hall 'P 2yb'
_space_group_name_H-M_alt 'P 1 21 1'
_atom_sites_solution_hydrogens mixed
_atom_sites_solution_primary direct
_audit_creation_date 2017-08-05
_audit_creation_method
;
Olex2 1.2-beta
(compiled 2017.07.20 svn.r3457 for OlexSys, GUI svn.r5370)
;
_audit_update_record
;
2020-02-24 deposited with the CCDC.	2020-06-09 downloaded from the CCDC.
;
_cell_angle_alpha 90
_cell_angle_beta 98.2832(14)
_cell_angle_gamma 90
_cell_formula_units_Z 4
_cell_length_a 8.0721(2)
_cell_length_b 15.6353(5)
_cell_length_c 16.4422(5)
_cell_measurement_reflns_used 9656
_cell_measurement_temperature 120.0
_cell_measurement_theta_max 74.25
_cell_measurement_theta_min 2.72
_cell_volume 2053.52(10)
_computing_cell_refinement 'SAINT V8.38A (Bruker AXS, 2016)'
_computing_data_collection 'APEX2 v.2013.4_1 (Bruker, 2013)'
_computing_data_reduction 'SAINT V8.38A (Bruker AXS, 2016)'
_computing_molecular_graphics 'Olex2 (Dolomanov et al., 2009)'
_computing_publication_material 'Olex2 (Dolomanov et al., 2009)'
_computing_structure_refinement 'ShelXL (Sheldrick, 2015)'
_computing_structure_solution 'XS (Sheldrick, 2008)'
_diffrn_ambient_temperature 120.0
_diffrn_detector 'Bruker PHOTON 100 CMOS'
_diffrn_detector_area_resol_mean 10.4
_diffrn_detector_type 'CMOS sensor'
_diffrn_measured_fraction_theta_full 0.992
_diffrn_measured_fraction_theta_max 0.990
_diffrn_measurement_device '3-circle diffractometer'
_diffrn_measurement_device_type 'Bruker D8 Venture'
_diffrn_measurement_method '\f and \w scans'
_diffrn_radiation_monochromator 'focusing mirrors'
_diffrn_radiation_probe x-ray
_diffrn_radiation_type CuK\a
_diffrn_radiation_wavelength 1.54178
_diffrn_reflns_av_R_equivalents 0.0308
_diffrn_reflns_av_unetI/netI 0.0299
_diffrn_reflns_Laue_measured_fraction_full 0.992
_diffrn_reflns_Laue_measured_fraction_max 0.990
_diffrn_reflns_limit_h_max 9
_diffrn_reflns_limit_h_min -9
_diffrn_reflns_limit_k_max 19
_diffrn_reflns_limit_k_min -17
_diffrn_reflns_limit_l_max 18
_diffrn_reflns_limit_l_min -20
_diffrn_reflns_number 23769
_diffrn_reflns_point_group_measured_fraction_full 0.902
_diffrn_reflns_point_group_measured_fraction_max 0.894
_diffrn_reflns_theta_full 67.679
_diffrn_reflns_theta_max 69.988
_diffrn_reflns_theta_min 2.716
_diffrn_source 'microfocus sealed X-ray tube'
_diffrn_source_type 'Incoatec I\ms microsource'
_diffrn_standards_number 0
_exptl_absorpt_coefficient_mu 0.983
_exptl_absorpt_correction_T_max 1.0000
_exptl_absorpt_correction_T_min 0.8637
_exptl_absorpt_correction_type multi-scan
_exptl_absorpt_process_details
;
SADABS-2016/2 (Bruker,2016/2) was used for absorption correction. 
wR2(int) was 0.0898 before and 0.0443 after correction. 
The Ratio of minimum to maximum transmission is 0.8637. 
The \l/2 correction factor is Not present.
;
_exptl_crystal_colour 'clear colourless'
_exptl_crystal_colour_lustre clear
_exptl_crystal_colour_primary colourless
_exptl_crystal_density_diffrn 1.408
_exptl_crystal_description plank
_exptl_crystal_F_000 916
_exptl_crystal_size_max 0.42
_exptl_crystal_size_mid 0.26
_exptl_crystal_size_min 0.09
_refine_diff_density_max 0.647
_refine_diff_density_min -0.589
_refine_diff_density_rms 0.049
_refine_ls_abs_structure_details
;
 Flack x determined using 2602 quotients [(I+)-(I-)]/[(I+)+(I-)]
 (Parsons, Flack and Wagner, Acta Cryst. B69 (2013) 249-259).
;
_refine_ls_abs_structure_Flack 0.01(6)
_refine_ls_extinction_method none
_refine_ls_goodness_of_fit_ref 1.068
_refine_ls_hydrogen_treatment mixed
_refine_ls_matrix_type full
_refine_ls_number_parameters 575
_refine_ls_number_reflns 6963
_refine_ls_number_restraints 15
_refine_ls_restrained_S_all 1.070
_refine_ls_R_factor_all 0.0459
_refine_ls_R_factor_gt 0.0424
_refine_ls_shift/su_max 0.000
_refine_ls_shift/su_mean 0.000
_refine_ls_structure_factor_coef Fsqd
_refine_ls_weighting_details 'w=1/[\s^2^(Fo^2^)+(0.0400P)^2^+1.6700P] where P=(Fo^2^+2Fc^2^)/3'
_refine_ls_weighting_scheme calc
_refine_ls_wR_factor_gt 0.0996
_refine_ls_wR_factor_ref 0.1050
_reflns_Friedel_coverage 0.738
_reflns_Friedel_fraction_full 0.804
_reflns_Friedel_fraction_max 0.790
_reflns_number_gt 6575
_reflns_number_total 6963
_reflns_threshold_expression 'I > 2\s(I)'
_cod_data_source_file d0sc02460k2.cif
_cod_data_source_block MeQn_17srv201
_cod_original_formula_sum 'C21 H28 B F4 N2 O2.50'
_cod_database_code 1558274
_shelx_shelxl_version_number 2014/7
_shelx_space_group_comment
;
The symmetry employed for this shelxl refinement is uniquely defined
by the following loop, which should always be used as a source of
symmetry information in preference to the above space-group names.
They are only intended as comments.
;
_shelx_estimated_absorpt_t_max 0.917
_shelx_estimated_absorpt_t_min 0.683
_computing.bruker_data_scaling 'SADABS V2012/1 (Bruker AXS Inc.)'

_olex2_refinement_description
;
1. Fixed Uiso
 At 1.2 times of:
  All C(H) groups, All C(H,H) groups
 At 1.5 times of:
  All C(H,H,H) groups
2. Restrained distances
 C8B-C7A \\sim C8A-C7A
 with sigma of 0.002
 C9A-C8A \\sim C9B-C8B
 with sigma of 0.002
 N1A-C10B \\sim N1A-C10A
 with sigma of 0.002
 C8A-C7A \\sim C8B-C7B
 with sigma of 0.002
 C7B-C6B \\sim C7A-C6A
 with sigma of 0.002
 C7A-C3A \\sim C7B-C3A
 with sigma of 0.002
 N1A-C6A \\sim N1A-C6B
 with sigma of 0.002
 O1A-H1A \\sim O1W-H1WB \\sim O1W-H1WA \\sim O1-H1
 with sigma of 0.002
3. Uiso/Uaniso restraints and constraints
Uiso(C7B) = Uiso(C7A)
4. Others
 Fixed Sof: H3A(0.6) H3AA(0.4) C6A(0.6) H6AA(0.6) H6AB(0.6) C6B(0.4) H6BA(0.4)
 H6BB(0.4) C7A(0.6) H7A(0.6) C7B(0.4) H7B(0.4) C8A(0.6) H8A(0.6) C8B(0.4)
 H8B(0.4) C9A(0.6) H9AA(0.6) H9AB(0.6) C9B(0.4) H9BA(0.4) H9BB(0.4) C10A(0.4)
 H10A(0.4) H10B(0.4) H10C(0.4) C10B(0.6) H10D(0.6) H10E(0.6) H10F(0.6)
5.a Ternary CH refined with riding coordinates:
 C1(H1B), C3(H3), C7(H7), C11(H11), C1A(H1AA), C3A(H3A), C3A(H3AA), C7A(H7A),
 C7B(H7B), C11A(H11A)
5.b Secondary CH2 refined with riding coordinates:
 C2(H2A,H2B), C4(H4A,H4B), C5(H5A,H5B), C6(H6A,H6B), C2A(H2AA,H2AB), C4A(H4AA,
 H4AB), C5A(H5AA,H5AB), C6A(H6AA,H6AB), C6B(H6BA,H6BB)
5.c Aromatic/amide H refined with riding coordinates:
 C8(H8), C13(H13), C14(H14), C16(H16), C17(H17), C19(H19), C8A(H8A), C8B(H8B),
 C13A(H13A), C14A(H14A), C16A(H16A), C17A(H17A), C19A(H19A)
5.d X=CH2 refined with riding coordinates:
 C9(H9A,H9B), C9A(H9AA,H9AB), C9B(H9BA,H9BB)
5.e Idealised Me refined as rotating group:
 C10(H10G,H10H,H10I), C21(H21D,H21E,H21F), C10A(H10A,H10B,H10C), C10B(H10D,
 H10E,H10F), C21A(H21A,H21B,H21C)
;
_olex2_submission_special_instructions 'No special instructions were received'

loop_
_space_group_symop_operation_xyz
'x, y, z'
'-x, y+1/2, -z'

loop_
_atom_site_label
_atom_site_type_symbol
_atom_site_fract_x
_atom_site_fract_y
_atom_site_fract_z
_atom_site_U_iso_or_equiv
_atom_site_adp_type
_atom_site_occupancy
_atom_site_site_symmetry_order
_atom_site_calc_flag
_atom_site_refinement_flags_posn
_atom_site_refinement_flags_adp
_atom_site_refinement_flags_occupancy
_atom_site_disorder_assembly
_atom_site_disorder_group
F1 F 0.6445(3) 0.41788(15) 0.92357(14) 0.0350(5) Uani 1 1 d . . . . .
F2 F 0.7190(4) 0.34887(19) 0.81368(16) 0.0537(8) Uani 1 1 d . . . . .
F3 F 0.7413(4) 0.28200(17) 0.93804(18) 0.0547(7) Uani 1 1 d . . . . .
F4 F 0.9186(3) 0.3888(2) 0.9181(2) 0.0624(8) Uani 1 1 d . . . . .
B1 B 0.7602(6) 0.3582(3) 0.8982(3) 0.0315(10) Uani 1 1 d . . . . .
F1A F 0.3196(3) 0.56796(15) 0.46455(15) 0.0370(6) Uani 1 1 d . . . . .
F2A F 0.2843(3) 0.70998(16) 0.44200(17) 0.0425(6) Uani 1 1 d . . . . .
F3A F 0.1693(3) 0.6449(2) 0.54502(15) 0.0469(7) Uani 1 1 d . . . . .
F4A F 0.0634(3) 0.62016(19) 0.41259(15) 0.0460(7) Uani 1 1 d . . . . .
B1A B 0.2093(5) 0.6363(3) 0.4659(3) 0.0278(9) Uani 1 1 d . . . . .
O1 O 0.3702(3) 0.42557(17) 0.79720(15) 0.0262(6) Uani 1 1 d D . . . .
O2 O 0.6831(3) 0.71299(16) 0.55845(15) 0.0232(5) Uani 1 1 d . . . . .
N1 N 0.3192(4) 0.38643(19) 0.61406(18) 0.0224(6) Uani 1 1 d . . . . .
N2 N 0.3725(4) 0.7425(2) 0.83493(18) 0.0217(6) Uani 1 1 d . . . . .
C1 C 0.2826(4) 0.4696(2) 0.6583(2) 0.0183(7) Uani 1 1 d . . . . .
H1B H 0.2964 0.5179 0.6200 0.022 Uiso 1 1 calc R . . . .
C2 C 0.0968(4) 0.4688(3) 0.6715(2) 0.0247(8) Uani 1 1 d . . . . .
H2A H 0.0892 0.4769 0.7306 0.030 Uiso 1 1 calc R . . . .
H2B H 0.0366 0.5165 0.6406 0.030 Uiso 1 1 calc R . . . .
C3 C 0.0149(5) 0.3837(3) 0.6421(2) 0.0300(9) Uani 1 1 d . . . . .
H3 H -0.1033 0.3824 0.6538 0.036 Uiso 1 1 calc R . . . .
C4 C 0.1140(6) 0.3102(3) 0.6876(3) 0.0395(11) Uani 1 1 d . . . . .
H4A H 0.1239 0.3194 0.7477 0.047 Uiso 1 1 calc R . . . .
H4B H 0.0548 0.2554 0.6742 0.047 Uiso 1 1 calc R . . . .
C5 C 0.2878(5) 0.3066(2) 0.6616(3) 0.0337(9) Uani 1 1 d . . . . .
H5A H 0.3736 0.3018 0.7109 0.040 Uiso 1 1 calc R . . . .
H5B H 0.2965 0.2556 0.6268 0.040 Uiso 1 1 calc R . . . .
C6 C 0.1991(4) 0.3850(3) 0.5338(2) 0.0234(7) Uani 1 1 d . . . . .
H6A H 0.2316 0.3385 0.4984 0.028 Uiso 1 1 calc R . . . .
H6B H 0.2067 0.4398 0.5046 0.028 Uiso 1 1 calc R . . . .
C7 C 0.0179(5) 0.3709(2) 0.5493(2) 0.0257(8) Uani 1 1 d . . . . .
H7 H -0.0129 0.3101 0.5355 0.031 Uiso 1 1 calc R . . . .
C8 C -0.0985(5) 0.4273(3) 0.4943(2) 0.0295(8) Uani 1 1 d . . . . .
H8 H -0.0745 0.4867 0.4936 0.035 Uiso 1 1 calc R . . . .
C9 C -0.2326(5) 0.3988(3) 0.4468(3) 0.0383(10) Uani 1 1 d . . . . .
H9A H -0.2594 0.3396 0.4463 0.046 Uiso 1 1 calc R . . . .
H9B H -0.3025 0.4375 0.4129 0.046 Uiso 1 1 calc R . . . .
C10 C 0.4940(5) 0.3847(3) 0.5940(3) 0.0366(10) Uani 1 1 d . . . . .
H10G H 0.5156 0.4372 0.5647 0.055 Uiso 1 1 calc GR . . . .
H10H H 0.5079 0.3350 0.5593 0.055 Uiso 1 1 calc GR . . . .
H10I H 0.5733 0.3807 0.6450 0.055 Uiso 1 1 calc GR . . . .
C11 C 0.4042(4) 0.4857(2) 0.7372(2) 0.0219(7) Uani 1 1 d . . . . .
H11 H 0.5211 0.4766 0.7255 0.026 Uiso 1 1 calc R . . . .
C12 C 0.3881(4) 0.5776(2) 0.7673(2) 0.0197(7) Uani 1 1 d . . . . .
C13 C 0.3137(4) 0.5922(2) 0.8354(2) 0.0236(8) Uani 1 1 d . . . . .
H13 H 0.2643 0.5462 0.8610 0.028 Uiso 1 1 calc R . . . .
C14 C 0.3098(5) 0.6754(2) 0.8678(2) 0.0250(8) Uani 1 1 d . . . . .
H14 H 0.2594 0.6835 0.9160 0.030 Uiso 1 1 calc R . . . .
C15 C 0.4419(4) 0.7299(2) 0.7644(2) 0.0186(7) Uani 1 1 d . . . . .
C16 C 0.5033(4) 0.8029(2) 0.7274(2) 0.0213(7) Uani 1 1 d . . . . .
H16 H 0.4914 0.8579 0.7504 0.026 Uiso 1 1 calc R . . . .
C17 C 0.5796(4) 0.7948(2) 0.6589(2) 0.0214(7) Uani 1 1 d . . . . .
H17 H 0.6197 0.8440 0.6341 0.026 Uiso 1 1 calc R . . . .
C18 C 0.5985(4) 0.7132(2) 0.6251(2) 0.0188(7) Uani 1 1 d . . . . .
C19 C 0.5378(4) 0.6416(2) 0.6577(2) 0.0183(7) Uani 1 1 d . . . . .
H19 H 0.5505 0.5873 0.6334 0.022 Uiso 1 1 calc R . . . .
C20 C 0.4549(4) 0.6482(2) 0.7288(2) 0.0174(7) Uani 1 1 d . . . . .
C21 C 0.7319(5) 0.6317(3) 0.5303(2) 0.0258(8) Uani 1 1 d . . . . .
H21D H 0.8045 0.6400 0.4880 0.039 Uiso 1 1 calc GR . . . .
H21E H 0.6321 0.5995 0.5070 0.039 Uiso 1 1 calc GR . . . .
H21F H 0.7928 0.5998 0.5764 0.039 Uiso 1 1 calc GR . . . .
H1 H 0.465(4) 0.421(3) 0.829(2) 0.032(12) Uiso 1 1 d D . . . .
O1A O -0.1106(3) 0.47171(17) 0.17297(17) 0.0260(6) Uani 1 1 d D . . . .
O2A O 0.2995(3) 0.19175(17) -0.02765(16) 0.0288(6) Uani 1 1 d . . . . .
N1A N 0.1949(4) 0.5444(2) 0.10340(19) 0.0275(7) Uani 1 1 d D . . . .
N2A N 0.0497(4) 0.1730(2) 0.26851(19) 0.0257(7) Uani 1 1 d . . . . .
C1A C 0.1831(4) 0.4701(2) 0.1631(2) 0.0221(7) Uani 1 1 d . . . . .
H1AA H 0.2745 0.4288 0.1557 0.026 Uiso 1 1 calc R . . . .
C2A C 0.2218(6) 0.5061(3) 0.2508(2) 0.0338(9) Uani 1 1 d . . . . .
H2AA H 0.1278 0.4933 0.2814 0.041 Uiso 1 1 calc R . . . .
H2AB H 0.3239 0.4785 0.2799 0.041 Uiso 1 1 calc R . . . .
C3A C 0.2482(6) 0.6026(3) 0.2481(2) 0.0405(11) Uani 1 1 d D . . . .
H3A H 0.2713 0.6264 0.3051 0.049 Uiso 0.6 1 calc R . P A 1
H3AA H 0.2626 0.6247 0.3058 0.049 Uiso 0.4 1 calc R . P B 2
C4A C 0.0919(6) 0.6434(3) 0.2009(3) 0.0375(10) Uani 1 1 d . . . . .
H4AA H -0.0076 0.6267 0.2261 0.045 Uiso 1 1 calc R . . . .
H4AB H 0.1021 0.7065 0.2034 0.045 Uiso 1 1 calc R . . . .
C5A C 0.0711(5) 0.6141(3) 0.1125(2) 0.0303(9) Uani 1 1 d . . . . .
H5AA H -0.0442 0.5926 0.0959 0.036 Uiso 1 1 calc R . . . .
H5AB H 0.0895 0.6628 0.0764 0.036 Uiso 1 1 calc R . . . .
C6A C 0.3664(7) 0.5849(6) 0.1137(6) 0.030(2) Uiso 0.6 1 d D . P C 1
H6AA H 0.3698 0.6320 0.0738 0.036 Uiso 0.6 1 calc R . P C 1
H6AB H 0.4523 0.5420 0.1049 0.036 Uiso 0.6 1 calc R . P C 1
C6B C 0.3706(9) 0.5757(10) 0.1331(9) 0.041(5) Uiso 0.4 1 d D . P C 2
H6BA H 0.4124 0.6049 0.0866 0.049 Uiso 0.4 1 calc R . P C 2
H6BB H 0.4426 0.5250 0.1472 0.049 Uiso 0.4 1 calc R . P C 2
C7A C 0.3976(6) 0.6190(6) 0.2015(3) 0.0418(13) Uiso 0.6 1 d D . P C 1
H7A H 0.3973 0.6825 0.1942 0.050 Uiso 0.6 1 calc R . P C 1
C7B C 0.3940(6) 0.6360(8) 0.2064(4) 0.0418(13) Uiso 0.4 1 d D . P C 2
H7B H 0.3877 0.6982 0.1921 0.050 Uiso 0.4 1 calc R . P C 2
C8A C 0.5837(7) 0.5978(4) 0.2323(4) 0.0260(13) Uani 0.6 1 d D . P C 1
H8A H 0.6624 0.5969 0.1946 0.031 Uiso 0.6 1 calc R . P C 1
C8B C 0.5214(10) 0.6132(6) 0.2832(5) 0.032(2) Uani 0.4 1 d D . P C 2
H8B H 0.4878 0.6202 0.3359 0.038 Uiso 0.4 1 calc R . P C 2
C9A C 0.6328(10) 0.5811(5) 0.3099(4) 0.0315(15) Uiso 0.6 1 d D . P C 1
H9AA H 0.5543 0.5819 0.3477 0.038 Uiso 0.6 1 calc R . P C 1
H9AB H 0.7469 0.5681 0.3284 0.038 Uiso 0.6 1 calc R . P C 1
C9B C 0.6724(11) 0.5850(7) 0.2794(8) 0.034(2) Uiso 0.4 1 d D . P C 2
H9BA H 0.7093 0.5774 0.2276 0.041 Uiso 0.4 1 calc R . P C 2
H9BB H 0.7454 0.5720 0.3285 0.041 Uiso 0.4 1 calc R . P C 2
C10A C 0.2279(14) 0.5047(6) 0.0221(4) 0.030(2) Uiso 0.4 1 d D . P C 1
H10A H 0.3123 0.4596 0.0332 0.046 Uiso 0.4 1 calc GR . P C 1
H10B H 0.2686 0.5490 -0.0123 0.046 Uiso 0.4 1 calc GR . P C 1
H10C H 0.1238 0.4803 -0.0065 0.046 Uiso 0.4 1 calc GR . P C 1
C10B C 0.1401(8) 0.5182(4) 0.0135(3) 0.0243(13) Uiso 0.6 1 d D . P C 2
H10D H 0.2051 0.4684 0.0005 0.037 Uiso 0.6 1 calc GR . P C 2
H10E H 0.1594 0.5659 -0.0227 0.037 Uiso 0.6 1 calc GR . P C 2
H10F H 0.0207 0.5037 0.0055 0.037 Uiso 0.6 1 calc GR . P C 2
C11A C 0.0166(4) 0.4208(2) 0.1462(2) 0.0192(7) Uani 1 1 d . . . . .
H11A H -0.0115 0.4114 0.0856 0.023 Uiso 1 1 calc R . . . .
C12A C 0.0351(4) 0.3345(2) 0.1889(2) 0.0205(7) Uani 1 1 d . . . . .
C13A C -0.0236(4) 0.3223(3) 0.2630(2) 0.0243(8) Uani 1 1 d . . . . .
H13A H -0.0716 0.3687 0.2888 0.029 Uiso 1 1 calc R . . . .
C14A C -0.0120(5) 0.2409(3) 0.3001(2) 0.0274(8) Uani 1 1 d . . . . .
H14A H -0.0515 0.2347 0.3515 0.033 Uiso 1 1 calc R . . . .
C15A C 0.1088(4) 0.1838(2) 0.1950(2) 0.0222(7) Uani 1 1 d . . . . .
C16A C 0.1748(5) 0.1108(2) 0.1594(2) 0.0272(8) Uani 1 1 d . . . . .
H16A H 0.1756 0.0572 0.1867 0.033 Uiso 1 1 calc R . . . .
C17A C 0.2369(5) 0.1164(2) 0.0867(2) 0.0283(8) Uani 1 1 d . . . . .
H17A H 0.2816 0.0670 0.0641 0.034 Uiso 1 1 calc R . . . .
C18A C 0.2348(4) 0.1956(2) 0.0449(2) 0.0230(8) Uani 1 1 d . . . . .
C19A C 0.1694(4) 0.2670(2) 0.0763(2) 0.0202(7) Uani 1 1 d . . . . .
H19A H 0.1661 0.3195 0.0470 0.024 Uiso 1 1 calc R . . . .
C20A C 0.1059(4) 0.2628(2) 0.1527(2) 0.0199(7) Uani 1 1 d . . . . .
C21A C 0.2985(5) 0.2696(3) -0.0740(2) 0.0325(9) Uani 1 1 d . . . . .
H21A H 0.3435 0.2587 -0.1252 0.049 Uiso 1 1 calc GR . . . .
H21B H 0.3678 0.3125 -0.0416 0.049 Uiso 1 1 calc GR . . . .
H21C H 0.1834 0.2909 -0.0867 0.049 Uiso 1 1 calc GR . . . .
H1A H -0.206(4) 0.454(4) 0.148(3) 0.08(2) Uiso 1 1 d D . . . .
O1W O 0.5992(3) 0.40175(17) 0.09350(16) 0.0274(6) Uani 1 1 d D . . . .
H1WA H 0.607(7) 0.399(4) 0.0416(16) 0.065(18) Uiso 1 1 d D . . . .
H1WB H 0.607(7) 0.351(2) 0.115(3) 0.064(18) Uiso 1 1 d D . . . .

loop_
_atom_site_aniso_label
_atom_site_aniso_U_11
_atom_site_aniso_U_22
_atom_site_aniso_U_33
_atom_site_aniso_U_23
_atom_site_aniso_U_13
_atom_site_aniso_U_12
F1 0.0454(13) 0.0213(12) 0.0381(12) -0.0005(10) 0.0050(10) 0.0064(10)
F2 0.0621(18) 0.0569(19) 0.0393(14) -0.0124(13) -0.0016(13) 0.0176(14)
F3 0.076(2) 0.0226(14) 0.0674(19) 0.0060(13) 0.0152(15) 0.0116(13)
F4 0.0326(14) 0.068(2) 0.083(2) -0.0035(18) -0.0054(13) -0.0052(14)
B1 0.032(2) 0.022(2) 0.037(2) -0.0033(19) -0.0019(19) 0.0056(18)
F1A 0.0383(13) 0.0264(13) 0.0479(14) 0.0072(11) 0.0115(11) 0.0048(10)
F2A 0.0481(15) 0.0243(13) 0.0563(16) 0.0022(12) 0.0118(12) -0.0045(11)
F3A 0.0421(14) 0.070(2) 0.0301(12) 0.0026(13) 0.0106(10) 0.0108(13)
F4A 0.0317(12) 0.0644(19) 0.0395(13) 0.0071(13) -0.0026(10) -0.0077(12)
B1A 0.027(2) 0.028(2) 0.027(2) 0.0057(18) 0.0024(16) -0.0008(18)
O1 0.0283(14) 0.0221(14) 0.0271(13) 0.0080(11) 0.0006(11) -0.0026(11)
O2 0.0285(13) 0.0192(14) 0.0237(12) 0.0030(10) 0.0097(10) -0.0013(10)
N1 0.0242(14) 0.0153(15) 0.0291(15) -0.0011(13) 0.0088(12) 0.0006(12)
N2 0.0222(15) 0.0218(16) 0.0209(14) -0.0016(12) 0.0028(12) 0.0021(12)
C1 0.0227(17) 0.0094(16) 0.0235(16) -0.0009(13) 0.0059(13) -0.0013(13)
C2 0.0205(17) 0.031(2) 0.0234(17) -0.0075(16) 0.0073(14) -0.0005(15)
C3 0.0245(18) 0.040(2) 0.0268(19) -0.0041(18) 0.0084(15) -0.0111(17)
C4 0.053(3) 0.037(3) 0.028(2) 0.0051(18) 0.0017(18) -0.025(2)
C5 0.053(3) 0.0128(19) 0.034(2) 0.0027(17) 0.0021(18) -0.0014(17)
C6 0.0301(18) 0.0193(18) 0.0219(17) -0.0012(15) 0.0071(14) -0.0001(15)
C7 0.0295(19) 0.021(2) 0.0266(18) -0.0028(15) 0.0055(15) -0.0051(15)
C8 0.032(2) 0.026(2) 0.032(2) -0.0049(16) 0.0057(15) -0.0002(16)
C9 0.035(2) 0.043(3) 0.035(2) 0.000(2) 0.0003(17) -0.0007(19)
C10 0.027(2) 0.037(2) 0.048(2) -0.013(2) 0.0121(17) 0.0097(18)
C11 0.0219(17) 0.0196(19) 0.0249(18) 0.0035(15) 0.0060(14) -0.0003(14)
C12 0.0184(16) 0.0215(19) 0.0188(16) 0.0002(14) 0.0011(13) -0.0012(13)
C13 0.0259(18) 0.026(2) 0.0189(16) 0.0031(15) 0.0039(14) -0.0035(15)
C14 0.0272(19) 0.028(2) 0.0209(17) -0.0017(16) 0.0068(14) 0.0006(15)
C15 0.0185(16) 0.0193(19) 0.0174(16) -0.0009(14) 0.0001(13) 0.0005(13)
C16 0.0224(17) 0.0151(18) 0.0257(18) -0.0017(14) 0.0008(13) -0.0004(13)
C17 0.0219(17) 0.0169(19) 0.0244(17) 0.0064(14) 0.0001(13) -0.0022(13)
C18 0.0179(16) 0.0198(19) 0.0180(16) 0.0028(14) 0.0001(13) 0.0009(13)
C19 0.0190(16) 0.0164(18) 0.0195(16) -0.0026(13) 0.0026(12) 0.0013(13)
C20 0.0156(16) 0.0185(18) 0.0170(15) 0.0014(13) -0.0016(12) 0.0009(12)
C21 0.0298(19) 0.0215(19) 0.0280(19) 0.0006(16) 0.0109(15) 0.0018(15)
O1A 0.0198(13) 0.0203(14) 0.0388(14) -0.0017(11) 0.0072(11) 0.0028(10)
O2A 0.0371(15) 0.0226(14) 0.0275(13) -0.0034(11) 0.0068(11) 0.0051(11)
N1A 0.0419(19) 0.0181(17) 0.0262(16) -0.0025(13) 0.0173(14) -0.0038(13)
N2A 0.0219(15) 0.0254(18) 0.0286(16) 0.0076(14) -0.0005(12) -0.0035(13)
C1A 0.0220(17) 0.0139(18) 0.0299(18) 0.0039(15) 0.0024(14) 0.0025(13)
C2A 0.048(2) 0.024(2) 0.0245(19) 0.0083(16) -0.0110(17) -0.0113(18)
C3A 0.080(3) 0.020(2) 0.0183(18) -0.0006(16) -0.0038(19) -0.014(2)
C4A 0.052(3) 0.018(2) 0.050(3) -0.0006(18) 0.033(2) 0.0031(18)
C5A 0.030(2) 0.019(2) 0.038(2) 0.0142(17) -0.0050(16) 0.0009(15)
C8A 0.028(3) 0.024(4) 0.028(3) -0.001(3) 0.012(3) -0.001(3)
C8B 0.030(5) 0.022(5) 0.042(6) 0.011(5) 0.001(4) -0.005(4)
C11A 0.0207(16) 0.0157(17) 0.0216(16) -0.0003(14) 0.0048(13) 0.0025(13)
C12A 0.0190(17) 0.0193(19) 0.0225(17) 0.0001(14) 0.0009(13) -0.0022(13)
C13A 0.0215(17) 0.025(2) 0.0260(18) 0.0004(15) 0.0030(14) -0.0021(14)
C14A 0.0238(19) 0.034(2) 0.0249(18) 0.0072(16) 0.0044(14) -0.0039(15)
C15A 0.0192(17) 0.0183(19) 0.0262(18) 0.0038(15) -0.0063(14) -0.0027(13)
C16A 0.0288(19) 0.0164(19) 0.033(2) 0.0049(16) -0.0068(16) -0.0017(14)
C17A 0.0309(19) 0.0164(19) 0.035(2) -0.0045(16) -0.0054(16) 0.0051(15)
C18A 0.0219(18) 0.0206(19) 0.0242(17) -0.0025(15) -0.0039(14) -0.0001(14)
C19A 0.0205(17) 0.0155(18) 0.0229(17) 0.0011(14) -0.0022(13) -0.0008(13)
C20A 0.0175(16) 0.0156(18) 0.0250(17) 0.0015(14) -0.0030(13) -0.0027(13)
C21A 0.040(2) 0.028(2) 0.031(2) -0.0012(18) 0.0123(17) 0.0013(17)
O1W 0.0307(14) 0.0226(16) 0.0291(14) 0.0048(12) 0.0051(11) 0.0021(11)

loop_
_atom_type_symbol
_atom_type_description
_atom_type_scat_dispersion_real
_atom_type_scat_dispersion_imag
_atom_type_scat_source
C C 0.0181 0.0091 'International Tables Vol C Tables 4.2.6.8 and 6.1.1.4'
H H 0.0000 0.0000 'International Tables Vol C Tables 4.2.6.8 and 6.1.1.4'
B B 0.0090 0.0039 'International Tables Vol C Tables 4.2.6.8 and 6.1.1.4'
F F 0.0727 0.0534 'International Tables Vol C Tables 4.2.6.8 and 6.1.1.4'
N N 0.0311 0.0180 'International Tables Vol C Tables 4.2.6.8 and 6.1.1.4'
O O 0.0492 0.0322 'International Tables Vol C Tables 4.2.6.8 and 6.1.1.4'

loop_
_geom_angle_atom_site_label_1
_geom_angle_atom_site_label_2
_geom_angle_atom_site_label_3
_geom_angle
_geom_angle_site_symmetry_1
_geom_angle_site_symmetry_3
_geom_angle_publ_flag
F2 B1 F1 106.8(3) . . ?
F3 B1 F1 107.8(4) . . ?
F3 B1 F2 111.0(4) . . ?
F4 B1 F1 109.4(4) . . ?
F4 B1 F2 111.0(4) . . ?
F4 B1 F3 110.8(4) . . ?
F2A B1A F1A 109.1(3) . . ?
F2A B1A F3A 110.8(4) . . ?
F2A B1A F4A 109.7(3) . . ?
F3A B1A F1A 108.9(3) . . ?
F4A B1A F1A 109.7(4) . . ?
F4A B1A F3A 108.6(3) . . ?
C11 O1 H1 103(3) . . ?
C18 O2 C21 117.0(3) . . ?
C5 N1 C1 113.3(3) . . ?
C5 N1 C6 107.6(3) . . ?
C6 N1 C1 106.3(3) . . ?
C10 N1 C1 111.8(3) . . ?
C10 N1 C5 109.4(3) . . ?
C10 N1 C6 108.2(3) . . ?
C14 N2 C15 117.5(3) . . ?
N1 C1 H1B 107.1 . . ?
N1 C1 C2 108.4(3) . . ?
C2 C1 H1B 107.1 . . ?
C11 C1 N1 113.3(3) . . ?
C11 C1 H1B 107.1 . . ?
C11 C1 C2 113.5(3) . . ?
C1 C2 H2A 109.6 . . ?
C1 C2 H2B 109.6 . . ?
H2A C2 H2B 108.1 . . ?
C3 C2 C1 110.2(3) . . ?
C3 C2 H2A 109.6 . . ?
C3 C2 H2B 109.6 . . ?
C2 C3 H3 109.7 . . ?
C2 C3 C7 110.9(3) . . ?
C4 C3 C2 109.0(3) . . ?
C4 C3 H3 109.7 . . ?
C4 C3 C7 107.7(3) . . ?
C7 C3 H3 109.7 . . ?
C3 C4 H4A 109.9 . . ?
C3 C4 H4B 109.9 . . ?
H4A C4 H4B 108.3 . . ?
C5 C4 C3 109.1(3) . . ?
C5 C4 H4A 109.9 . . ?
C5 C4 H4B 109.9 . . ?
N1 C5 C4 110.1(3) . . ?
N1 C5 H5A 109.6 . . ?
N1 C5 H5B 109.6 . . ?
C4 C5 H5A 109.6 . . ?
C4 C5 H5B 109.6 . . ?
H5A C5 H5B 108.2 . . ?
N1 C6 H6A 109.4 . . ?
N1 C6 H6B 109.4 . . ?
N1 C6 C7 111.2(3) . . ?
H6A C6 H6B 108.0 . . ?
C7 C6 H6A 109.4 . . ?
C7 C6 H6B 109.4 . . ?
C3 C7 H7 108.0 . . ?
C6 C7 C3 107.2(3) . . ?
C6 C7 H7 108.0 . . ?
C8 C7 C3 115.1(3) . . ?
C8 C7 C6 110.2(3) . . ?
C8 C7 H7 108.0 . . ?
C7 C8 H8 118.3 . . ?
C9 C8 C7 123.4(4) . . ?
C9 C8 H8 118.3 . . ?
C8 C9 H9A 120.0 . . ?
C8 C9 H9B 120.0 . . ?
H9A C9 H9B 120.0 . . ?
N1 C10 H10G 109.5 . . ?
N1 C10 H10H 109.5 . . ?
N1 C10 H10I 109.5 . . ?
H10G C10 H10H 109.5 . . ?
H10G C10 H10I 109.5 . . ?
H10H C10 H10I 109.5 . . ?
O1 C11 C1 108.4(3) . . ?
O1 C11 H11 108.8 . . ?
O1 C11 C12 111.3(3) . . ?
C1 C11 H11 108.8 . . ?
C1 C11 C12 110.8(3) . . ?
C12 C11 H11 108.8 . . ?
C13 C12 C11 119.4(3) . . ?
C13 C12 C20 118.5(3) . . ?
C20 C12 C11 122.1(3) . . ?
C12 C13 H13 119.9 . . ?
C12 C13 C14 120.2(3) . . ?
C14 C13 H13 119.9 . . ?
N2 C14 C13 123.4(3) . . ?
N2 C14 H14 118.3 . . ?
C13 C14 H14 118.3 . . ?
N2 C15 C16 117.3(3) . . ?
N2 C15 C20 122.9(3) . . ?
C20 C15 C16 119.8(3) . . ?
C15 C16 H16 119.7 . . ?
C17 C16 C15 120.5(3) . . ?
C17 C16 H16 119.7 . . ?
C16 C17 H17 120.1 . . ?
C16 C17 C18 119.8(3) . . ?
C18 C17 H17 120.1 . . ?
O2 C18 C17 114.3(3) . . ?
C19 C18 O2 124.1(3) . . ?
C19 C18 C17 121.5(3) . . ?
C18 C19 H19 120.1 . . ?
C18 C19 C20 119.9(3) . . ?
C20 C19 H19 120.1 . . ?
C12 C20 C19 124.1(3) . . ?
C15 C20 C12 117.5(3) . . ?
C15 C20 C19 118.4(3) . . ?
O2 C21 H21D 109.5 . . ?
O2 C21 H21E 109.5 . . ?
O2 C21 H21F 109.5 . . ?
H21D C21 H21E 109.5 . . ?
H21D C21 H21F 109.5 . . ?
H21E C21 H21F 109.5 . . ?
C11A O1A H1A 108(4) . . ?
C18A O2A C21A 116.8(3) . . ?
C1A N1A C10B 112.2(3) . . ?
C5A N1A C1A 112.5(3) . . ?
C5A N1A C6A 107.3(4) . . ?
C5A N1A C6B 109.9(6) . . ?
C5A N1A C10A 125.7(5) . . ?
C5A N1A C10B 100.7(4) . . ?
C6A N1A C1A 112.8(5) . . ?
C6A N1A C10A 89.8(5) . . ?
C6B N1A C1A 100.4(7) . . ?
C6B N1A C10B 121.6(6) . . ?
C10A N1A C1A 106.6(5) . . ?
C14A N2A C15A 116.7(3) . . ?
N1A C1A H1AA 107.2 . . ?
N1A C1A C2A 107.4(3) . . ?
N1A C1A C11A 113.4(3) . . ?
C2A C1A H1AA 107.2 . . ?
C2A C1A C11A 114.0(3) . . ?
C11A C1A H1AA 107.2 . . ?
C1A C2A H2AA 109.6 . . ?
C1A C2A H2AB 109.6 . . ?
H2AA C2A H2AB 108.1 . . ?
C3A C2A C1A 110.3(3) . . ?
C3A C2A H2AA 109.6 . . ?
C3A C2A H2AB 109.6 . . ?
C2A C3A H3A 110.5 . . ?
C2A C3A H3AA 108.2 . . ?
C2A C3A C7A 107.6(5) . . ?
C2A C3A C7B 118.0(6) . . ?
C4A C3A C2A 108.7(4) . . ?
C4A C3A H3A 110.5 . . ?
C4A C3A H3AA 108.2 . . ?
C4A C3A C7A 109.1(4) . . ?
C4A C3A C7B 105.1(4) . . ?
C7A C3A H3A 110.5 . . ?
C7B C3A H3AA 108.2 . . ?
C3A C4A H4AA 109.8 . . ?
C3A C4A H4AB 109.8 . . ?
H4AA C4A H4AB 108.2 . . ?
C5A C4A C3A 109.4(3) . . ?
C5A C4A H4AA 109.8 . . ?
C5A C4A H4AB 109.8 . . ?
N1A C5A C4A 109.5(3) . . ?
N1A C5A H5AA 109.8 . . ?
N1A C5A H5AB 109.8 . . ?
C4A C5A H5AA 109.8 . . ?
C4A C5A H5AB 109.8 . . ?
H5AA C5A H5AB 108.2 . . ?
N1A C6A H6AA 110.5 . . ?
N1A C6A H6AB 110.5 . . ?
N1A C6A C7A 106.1(5) . . ?
H6AA C6A H6AB 108.7 . . ?
C7A C6A H6AA 110.5 . . ?
C7A C6A H6AB 110.5 . . ?
N1A C6B H6BA 108.0 . . ?
N1A C6B H6BB 108.0 . . ?
N1A C6B C7B 117.3(7) . . ?
H6BA C6B H6BB 107.2 . . ?
C7B C6B H6BA 108.0 . . ?
C7B C6B H6BB 108.0 . . ?
C3A C7A H7A 103.7 . . ?
C3A C7A C8A 126.3(4) . . ?
C6A C7A C3A 112.2(5) . . ?
C6A C7A H7A 103.7 . . ?
C6A C7A C8A 104.8(5) . . ?
C8A C7A H7A 103.7 . . ?
C3A C7B H7B 114.8 . . ?
C3A C7B C8B 91.1(4) . . ?
C6B C7B C3A 97.3(8) . . ?
C6B C7B H7B 114.8 . . ?
C6B C7B C8B 119.7(9) . . ?
C8B C7B H7B 114.8 . . ?
C7A C8A H8A 119.8 . . ?
C9A C8A C7A 120.3(6) . . ?
C9A C8A H8A 119.8 . . ?
C7B C8B H8B 118.2 . . ?
C9B C8B C7B 123.5(9) . . ?
C9B C8B H8B 118.2 . . ?
C8A C9A H9AA 120.0 . . ?
C8A C9A H9AB 120.0 . . ?
H9AA C9A H9AB 120.0 . . ?
C8B C9B H9BA 120.0 . . ?
C8B C9B H9BB 120.0 . . ?
H9BA C9B H9BB 120.0 . . ?
N1A C10A H10A 109.5 . . ?
N1A C10A H10B 109.5 . . ?
N1A C10A H10C 109.5 . . ?
H10A C10A H10B 109.5 . . ?
H10A C10A H10C 109.5 . . ?
H10B C10A H10C 109.5 . . ?
N1A C10B H10D 109.5 . . ?
N1A C10B H10E 109.5 . . ?
N1A C10B H10F 109.5 . . ?
H10D C10B H10E 109.5 . . ?
H10D C10B H10F 109.5 . . ?
H10E C10B H10F 109.5 . . ?
O1A C11A C1A 108.4(3) . . ?
O1A C11A H11A 108.7 . . ?
O1A C11A C12A 112.5(3) . . ?
C1A C11A H11A 108.7 . . ?
C12A C11A C1A 109.7(3) . . ?
C12A C11A H11A 108.7 . . ?
C13A C12A C11A 120.4(3) . . ?
C13A C12A C20A 117.8(3) . . ?
C20A C12A C11A 121.7(3) . . ?
C12A C13A H13A 120.1 . . ?
C12A C13A C14A 119.8(4) . . ?
C14A C13A H13A 120.1 . . ?
N2A C14A C13A 124.4(3) . . ?
N2A C14A H14A 117.8 . . ?
C13A C14A H14A 117.8 . . ?
N2A C15A C16A 117.5(3) . . ?
N2A C15A C20A 123.9(3) . . ?
C20A C15A C16A 118.6(3) . . ?
C15A C16A H16A 119.5 . . ?
C17A C16A C15A 121.1(3) . . ?
C17A C16A H16A 119.5 . . ?
C16A C17A H17A 120.0 . . ?
C16A C17A C18A 120.1(4) . . ?
C18A C17A H17A 120.0 . . ?
O2A C18A C17A 113.9(3) . . ?
C19A C18A O2A 125.5(3) . . ?
C19A C18A C17A 120.6(3) . . ?
C18A C19A H19A 119.9 . . ?
C18A C19A C20A 120.2(3) . . ?
C20A C19A H19A 119.9 . . ?
C15A C20A C12A 117.4(3) . . ?
C15A C20A C19A 119.4(3) . . ?
C19A C20A C12A 123.2(3) . . ?
O2A C21A H21A 109.5 . . ?
O2A C21A H21B 109.5 . . ?
O2A C21A H21C 109.5 . . ?
H21A C21A H21B 109.5 . . ?
H21A C21A H21C 109.5 . . ?
H21B C21A H21C 109.5 . . ?
H1WA O1W H1WB 111(6) . . ?

loop_
_geom_bond_atom_site_label_1
_geom_bond_atom_site_label_2
_geom_bond_distance
_geom_bond_site_symmetry_2
_geom_bond_publ_flag
F1 B1 1.425(5) . ?
F2 B1 1.389(5) . ?
F3 B1 1.378(6) . ?
F4 B1 1.360(6) . ?
F1A B1A 1.393(5) . ?
F2A B1A 1.385(5) . ?
F3A B1A 1.391(5) . ?
F4A B1A 1.386(5) . ?
O1 C11 1.418(4) . ?
O1 H1 0.87(2) . ?
O2 C18 1.372(4) . ?
O2 C21 1.428(4) . ?
N1 C1 1.539(4) . ?
N1 C5 1.513(5) . ?
N1 C6 1.520(5) . ?
N1 C10 1.495(5) . ?
N2 C14 1.314(5) . ?
N2 C15 1.372(4) . ?
C1 H1B 1.0000 . ?
C1 C2 1.546(5) . ?
C1 C11 1.530(5) . ?
C2 H2A 0.9900 . ?
C2 H2B 0.9900 . ?
C2 C3 1.532(6) . ?
C3 H3 1.0000 . ?
C3 C4 1.532(6) . ?
C3 C7 1.544(5) . ?
C4 H4A 0.9900 . ?
C4 H4B 0.9900 . ?
C4 C5 1.526(6) . ?
C5 H5A 0.9900 . ?
C5 H5B 0.9900 . ?
C6 H6A 0.9900 . ?
C6 H6B 0.9900 . ?
C6 C7 1.536(5) . ?
C7 H7 1.0000 . ?
C7 C8 1.494(5) . ?
C8 H8 0.9500 . ?
C8 C9 1.318(6) . ?
C9 H9A 0.9500 . ?
C9 H9B 0.9500 . ?
C10 H10G 0.9800 . ?
C10 H10H 0.9800 . ?
C10 H10I 0.9800 . ?
C11 H11 1.0000 . ?
C11 C12 1.531(5) . ?
C12 C13 1.364(5) . ?
C12 C20 1.418(5) . ?
C13 H13 0.9500 . ?
C13 C14 1.408(5) . ?
C14 H14 0.9500 . ?
C15 C16 1.416(5) . ?
C15 C20 1.415(5) . ?
C16 H16 0.9500 . ?
C16 C17 1.365(5) . ?
C17 H17 0.9500 . ?
C17 C18 1.409(5) . ?
C18 C19 1.363(5) . ?
C19 H19 0.9500 . ?
C19 C20 1.431(5) . ?
C21 H21D 0.9800 . ?
C21 H21E 0.9800 . ?
C21 H21F 0.9800 . ?
O1A C11A 1.418(4) . ?
O1A H1A 0.87(2) . ?
O2A C18A 1.371(4) . ?
O2A C21A 1.436(5) . ?
N1A C1A 1.534(5) . ?
N1A C5A 1.501(5) . ?
N1A C6A 1.509(6) . ?
N1A C6B 1.513(6) . ?
N1A C10A 1.531(6) . ?
N1A C10B 1.536(6) . ?
N2A C14A 1.311(5) . ?
N2A C15A 1.372(5) . ?
C1A H1AA 1.0000 . ?
C1A C2A 1.538(5) . ?
C1A C11A 1.539(5) . ?
C2A H2AA 0.9900 . ?
C2A H2AB 0.9900 . ?
C2A C3A 1.524(6) . ?
C3A H3A 1.0000 . ?
C3A H3AA 1.0000 . ?
C3A C4A 1.523(7) . ?
C3A C7A 1.541(7) . ?
C3A C7B 1.537(7) . ?
C4A H4AA 0.9900 . ?
C4A H4AB 0.9900 . ?
C4A C5A 1.510(6) . ?
C5A H5AA 0.9900 . ?
C5A H5AB 0.9900 . ?
C6A H6AA 0.9900 . ?
C6A H6AB 0.9900 . ?
C6A C7A 1.525(8) . ?
C6B H6BA 0.9900 . ?
C6B H6BB 0.9900 . ?
C6B C7B 1.521(8) . ?
C7A H7A 1.0000 . ?
C7A C8A 1.551(7) . ?
C7B H7B 1.0000 . ?
C7B C8B 1.551(7) . ?
C8A H8A 0.9500 . ?
C8A C9A 1.306(7) . ?
C8B H8B 0.9500 . ?
C8B C9B 1.307(7) . ?
C9A H9AA 0.9500 . ?
C9A H9AB 0.9500 . ?
C9B H9BA 0.9500 . ?
C9B H9BB 0.9500 . ?
C10A H10A 0.9800 . ?
C10A H10B 0.9800 . ?
C10A H10C 0.9800 . ?
C10B H10D 0.9800 . ?
C10B H10E 0.9800 . ?
C10B H10F 0.9800 . ?
C11A H11A 1.0000 . ?
C11A C12A 1.518(5) . ?
C12A C13A 1.383(5) . ?
C12A C20A 1.428(5) . ?
C13A H13A 0.9500 . ?
C13A C14A 1.410(5) . ?
C14A H14A 0.9500 . ?
C15A C16A 1.420(5) . ?
C15A C20A 1.415(5) . ?
C16A H16A 0.9500 . ?
C16A C17A 1.364(6) . ?
C17A H17A 0.9500 . ?
C17A C18A 1.416(5) . ?
C18A C19A 1.367(5) . ?
C19A H19A 0.9500 . ?
C19A C20A 1.425(5) . ?
C21A H21A 0.9800 . ?
C21A H21B 0.9800 . ?
C21A H21C 0.9800 . ?
O1W H1WA 0.87(2) . ?
O1W H1WB 0.87(2) . ?

loop_
_geom_hbond_atom_site_label_D
_geom_hbond_atom_site_label_H
_geom_hbond_atom_site_label_A
_geom_hbond_distance_DH
_geom_hbond_distance_HA
_geom_hbond_distance_DA
_geom_hbond_angle_DHA
_geom_hbond_site_symmetry_A
O1 H1 F1 0.87(2) 1.97(3) 2.812(3) 166(4) .
O1A H1A O1W 0.87(2) 1.88(3) 2.740(4) 173(6) 1_455
O1W H1WA F1 0.87(2) 2.03(3) 2.881(4) 168(6) 1_554
O1W H1WB N2 0.87(2) 1.88(3) 2.750(4) 179(6) 2_646

loop_
_geom_torsion_atom_site_label_1
_geom_torsion_atom_site_label_2
_geom_torsion_atom_site_label_3
_geom_torsion_atom_site_label_4
_geom_torsion
_geom_torsion_site_symmetry_1
_geom_torsion_site_symmetry_2
_geom_torsion_site_symmetry_3
_geom_torsion_site_symmetry_4
_geom_torsion_publ_flag
N1 C1 C11 O1 -70.8(3) . . . . ?
C1 C2 C3 C4 56.7(4) . . . . ?
C1 C2 C3 C7 -61.7(4) . . . . ?
C1 C11 C12 C13 107.5(4) . . . . ?
C1 C11 C12 C20 -75.4(4) . . . . ?
C2 C1 N1 C5 -59.5(4) . . . . ?
C2 C1 N1 C6 58.4(3) . . . . ?
C2 C1 N1 C10 176.3(3) . . . . ?
C2 C1 C11 O1 53.4(4) . . . . ?
C2 C1 C11 C12 -68.9(4) . . . . ?
C2 C3 C4 C5 -66.3(4) . . . . ?
C2 C3 C7 C6 51.5(4) . . . . ?
C2 C3 C7 C8 -71.5(4) . . . . ?
C3 C2 C1 N1 4.0(4) . . . . ?
C3 C2 C1 C11 -122.9(3) . . . . ?
C3 C4 C5 N1 11.8(5) . . . . ?
C3 C7 C6 N1 12.8(4) . . . . ?
C3 C7 C8 C9 -110.8(4) . . . . ?
C4 C3 C7 C6 -67.8(4) . . . . ?
C4 C3 C7 C8 169.2(3) . . . . ?
C4 C5 N1 C1 50.7(4) . . . . ?
C4 C5 N1 C6 -66.5(4) . . . . ?
C4 C5 N1 C10 176.1(3) . . . . ?
C5 C4 C3 C7 54.1(4) . . . . ?
C6 C7 C8 C9 127.8(4) . . . . ?
C7 C6 N1 C1 -69.7(3) . . . . ?
C7 C6 N1 C5 52.0(4) . . . . ?
C7 C6 N1 C10 170.1(3) . . . . ?
C8 C7 C6 N1 138.7(3) . . . . ?
C11 C1 N1 C5 67.4(4) . . . . ?
C11 C1 N1 C6 -174.6(3) . . . . ?
C11 C1 N1 C10 -56.7(4) . . . . ?
C12 C11 C1 N1 166.9(3) . . . . ?
C13 C12 C11 O1 -13.2(4) . . . . ?
C17 C18 O2 C21 169.4(3) . . . . ?
C19 C18 O2 C21 -10.0(5) . . . . ?
C20 C12 C11 O1 163.9(3) . . . . ?
N1A C1A C11A O1A -74.2(3) . . . . ?
C1A C11A C12A C13A 100.0(4) . . . . ?
C1A C11A C12A C20A -82.8(4) . . . . ?
C2A C1A C11A O1A 49.1(4) . . . . ?
C2A C1A C11A C12A -74.0(4) . . . . ?
C3A C2A C1A N1A 3.2(5) . . . . ?
C3A C2A C1A C11A -123.3(4) . . . . ?
C12A C11A C1A N1A 162.7(3) . . . . ?
C13A C12A C11A O1A -20.8(5) . . . . ?
C20A C12A C11A O1A 156.4(3) . . . . ?
